data_4074185
loop_
_publ_author_name
'Cantat, Thibault'
'Ricard, Louis'
'Le Floch, Pascal'
'M\'ezailles, Nicolas'

_publ_section_title
;
 Phosphorus-Stabilized Geminal Dianions
;
_journal_issue 21
_journal_name_full Organometallics
_journal_page_first 4965
_journal_paper_doi 10.1021/om060450l
_journal_volume 25
_journal_year 2006
_chemical_formula_sum 'C34 H38 P2 S4'
_chemical_formula_weight 636.82
_chemical_name_systematic
; 
 ? 
;
_space_group_IT_number 15
_symmetry_cell_setting monoclinic
_symmetry_space_group_name_Hall '-C 2yc'
_symmetry_space_group_name_H-M 'C 1 2/c 1'
_atom_sites_solution_hydrogens geom
_atom_sites_solution_primary direct
_atom_sites_solution_secondary difmap
_audit_creation_method SHELXL-97
_cell_angle_alpha 90.00
_cell_angle_beta 102.4890(10)
_cell_angle_gamma 90.00
_cell_formula_units_Z 4
_cell_length_a 20.4330(10)
_cell_length_b 14.7640(10)
_cell_length_c 11.0800(10)
_cell_measurement_reflns_used 3515
_cell_measurement_temperature 150.0(1)
_cell_measurement_theta_max 30.034
_cell_measurement_theta_min 0.998
_cell_volume 3263.4(4)
_computing_structure_refinement 'SHELXL-97 (Sheldrick, 1997)'
_computing_structure_solution 'SHELXS-97 (Sheldrick, 1990)'
_diffrn_ambient_temperature 150.0(1)
_diffrn_measured_fraction_theta_full 0.961
_diffrn_measured_fraction_theta_max 0.961
_diffrn_measurement_device_type KappaCCD
_diffrn_measurement_method 'phi and omega scans'
_diffrn_radiation_monochromator graphite
_diffrn_radiation_source 'fine-focus sealed tube'
_diffrn_radiation_type MoK\a
_diffrn_radiation_wavelength 0.71069
_diffrn_reflns_av_R_equivalents 0.0221
_diffrn_reflns_av_sigmaI/netI 0.0296
_diffrn_reflns_limit_h_max 23
_diffrn_reflns_limit_h_min -23
_diffrn_reflns_limit_k_max 16
_diffrn_reflns_limit_k_min -17
_diffrn_reflns_limit_l_max 13
_diffrn_reflns_limit_l_min -13
_diffrn_reflns_number 4700
_diffrn_reflns_theta_full 25.02
_diffrn_reflns_theta_max 25.02
_diffrn_reflns_theta_min 3.34
_exptl_absorpt_coefficient_mu 0.412
_exptl_absorpt_correction_T_max 0.9370
_exptl_absorpt_correction_T_min 0.9221
_exptl_absorpt_correction_type multi-scan
_exptl_crystal_colour colorless
_exptl_crystal_density_diffrn 1.296
_exptl_crystal_density_method 'not measured'
_exptl_crystal_description block
_exptl_crystal_F_000 1344
_exptl_crystal_size_max 0.20
_exptl_crystal_size_mid 0.20
_exptl_crystal_size_min 0.16
_refine_diff_density_max 0.400
_refine_diff_density_min -0.246
_refine_diff_density_rms 0.045
_refine_ls_extinction_method none
_refine_ls_goodness_of_fit_ref 1.051
_refine_ls_hydrogen_treatment mixed
_refine_ls_matrix_type full
_refine_ls_number_parameters 191
_refine_ls_number_reflns 2759
_refine_ls_number_restraints 0
_refine_ls_restrained_S_all 1.051
_refine_ls_R_factor_all 0.0321
_refine_ls_R_factor_gt 0.0294
_refine_ls_shift/su_max 0.001
_refine_ls_shift/su_mean 0.000
_refine_ls_structure_factor_coef Fsqd
_refine_ls_weighting_details 'calc w=1/[\s^2^(Fo^2^)+(0.0446P)^2^+2.8402P] where P=(Fo^2^+2Fc^2^)/3'
_refine_ls_weighting_scheme calc
_refine_ls_wR_factor_gt 0.0820
_refine_ls_wR_factor_ref 0.0843
_reflns_number_gt 2525
_reflns_number_total 2759
_reflns_threshold_expression >2sigma(I)
_cod_data_source_file om060450lsi20060523_093211.cif
_cod_data_source_block cs2carbu
_cod_depositor_comments
;
The following automatic conversions were performed:

'_symmetry_cell_setting' value 'Monoclinic' changed to 'monoclinic'
according to /home/saulius/struct/CIF-dictionaries/cif_core.dic
dictionary named 'cif_core.dic' version 2.4.1 from 2010-06-29.

Automatic conversion script
Id: cif_fix_values 1715 2011-07-08 13:25:40Z adriana 
;
_cod_original_cell_volume 3263.4(3)
_cod_original_sg_symbol_H-M 'C2/c     '
_cod_database_code 4074185

loop_
_symmetry_equiv_pos_as_xyz
'x, y, z'
'-x, y, -z+1/2'
'x+1/2, y+1/2, z'
'-x+1/2, y+1/2, -z+1/2'
'-x, -y, -z'
'x, -y, z-1/2'
'-x+1/2, -y+1/2, -z'
'x+1/2, -y+1/2, z-1/2'

loop_
_atom_site_label
_atom_site_type_symbol
_atom_site_fract_x
_atom_site_fract_y
_atom_site_fract_z
_atom_site_U_iso_or_equiv
_atom_site_adp_type
_atom_site_occupancy
_atom_site_symmetry_multiplicity
_atom_site_calc_flag
_atom_site_refinement_flags
_atom_site_disorder_assembly
_atom_site_disorder_group
S1 S 0.01461(2) 0.23572(3) 0.52803(4) 0.02648(14) Uani 1 1 d . . .
S2 S 0.02391(2) 0.45526(3) 0.38868(4) 0.02459(14) Uani 1 1 d . . .
P1 P 0.052286(19) 0.24530(3) 0.38062(4) 0.01774(13) Uani 1 1 d . . .
C1 C 0.0000 0.30345(14) 0.2500 0.0178(4) Uani 1 2 d S . .
C2 C 0.0000 0.39676(14) 0.2500 0.0191(4) Uani 1 2 d S . .
C3 C 0.07313(7) 0.13510(11) 0.32551(14) 0.0201(3) Uani 1 1 d . . .
C4 C 0.05994(8) 0.05674(11) 0.38602(15) 0.0245(4) Uani 1 1 d . . .
H4 H 0.0387 0.0609 0.4541 0.029 Uiso 1 1 calc R . .
C5 C 0.07766(9) -0.02764(11) 0.34724(17) 0.0308(4) Uani 1 1 d . . .
H5 H 0.0682 -0.0809 0.3884 0.037 Uiso 1 1 calc R . .
C6 C 0.10901(9) -0.03404(12) 0.24880(18) 0.0330(4) Uani 1 1 d . . .
H6 H 0.1210 -0.0917 0.2223 0.040 Uiso 1 1 calc R . .
C7 C 0.12291(9) 0.04373(12) 0.18873(17) 0.0304(4) Uani 1 1 d . . .
H7 H 0.1448 0.0392 0.1215 0.036 Uiso 1 1 calc R . .
C8 C 0.10508(8) 0.12789(11) 0.22631(15) 0.0242(4) Uani 1 1 d . . .
H8 H 0.1146 0.1809 0.1846 0.029 Uiso 1 1 calc R . .
C9 C 0.13258(8) 0.30524(10) 0.40831(15) 0.0220(3) Uani 1 1 d . . .
C10 C 0.15916(8) 0.33945(11) 0.31198(17) 0.0267(4) Uani 1 1 d . . .
H10 H 0.1348 0.3336 0.2290 0.032 Uiso 1 1 calc R . .
C11 C 0.22124(9) 0.38213(12) 0.3372(2) 0.0360(4) Uani 1 1 d . . .
H11 H 0.2392 0.4059 0.2715 0.043 Uiso 1 1 calc R . .
C12 C 0.25698(9) 0.39003(13) 0.4580(2) 0.0408(5) Uani 1 1 d . . .
H12 H 0.2995 0.4190 0.4752 0.049 Uiso 1 1 calc R . .
C13 C 0.23103(9) 0.35593(12) 0.5532(2) 0.0380(5) Uani 1 1 d . . .
H13 H 0.2558 0.3613 0.6359 0.046 Uiso 1 1 calc R . .
C14 C 0.16875(9) 0.31364(11) 0.52932(16) 0.0284(4) Uani 1 1 d . . .
H14 H 0.1510 0.2905 0.5956 0.034 Uiso 1 1 calc R . .
C15 C 0.07034(10) 0.55375(12) 0.35257(19) 0.0359(5) Uani 1 1 d . A .
H15A H 0.0869 0.5421 0.2764 0.043 Uiso 1 1 calc R . .
H15B H 0.0404 0.6072 0.3380 0.043 Uiso 1 1 calc R . .
C16 C 0.12878(10) 0.57239(14) 0.4589(2) 0.0419(5) Uani 1 1 d . . .
H16A H 0.1501 0.5145 0.4911 0.050 Uiso 0.727(3) 1 calc PR A 1
H16B H 0.1126 0.6028 0.5265 0.050 Uiso 0.727(3) 1 calc PR A 1
H16C H 0.1640 0.5268 0.4567 0.050 Uiso 0.273(3) 1 calc PR A 2
H16D H 0.1136 0.5636 0.5371 0.050 Uiso 0.273(3) 1 calc PR A 2
C17 C 0.18163(16) 0.6341(2) 0.4152(4) 0.0483(8) Uani 0.727(3) 1 d P A 1
H17A H 0.2224 0.6376 0.4822 0.058 Uiso 0.727(3) 1 calc PR A 1
H17B H 0.1944 0.6057 0.3427 0.058 Uiso 0.727(3) 1 calc PR A 1
C18 C 0.15699(17) 0.7279(2) 0.3814(3) 0.0539(8) Uani 0.727(3) 1 d P A 1
H18A H 0.1183 0.7253 0.3117 0.081 Uiso 0.727(3) 1 calc PR A 1
H18B H 0.1928 0.7635 0.3580 0.081 Uiso 0.727(3) 1 calc PR A 1
H18C H 0.1437 0.7564 0.4524 0.081 Uiso 0.727(3) 1 calc PR A 1
C17A C 0.1600(4) 0.6661(6) 0.4612(9) 0.0483(8) Uani 0.273(3) 1 d P A 2
H17C H 0.1861 0.6813 0.5448 0.058 Uiso 0.273(3) 1 calc PR A 2
H17D H 0.1253 0.7130 0.4345 0.058 Uiso 0.273(3) 1 calc PR A 2
C18A C 0.2062(5) 0.6575(6) 0.3684(9) 0.0539(8) Uani 0.273(3) 1 d P A 2
H18D H 0.2452 0.6204 0.4047 0.081 Uiso 0.273(3) 1 calc PR A 2
H18E H 0.2211 0.7179 0.3492 0.081 Uiso 0.273(3) 1 calc PR A 2
H18F H 0.1815 0.6289 0.2923 0.081 Uiso 0.273(3) 1 calc PR A 2

loop_
_atom_site_aniso_label
_atom_site_aniso_U_11
_atom_site_aniso_U_22
_atom_site_aniso_U_33
_atom_site_aniso_U_23
_atom_site_aniso_U_13
_atom_site_aniso_U_12
S1 0.0314(3) 0.0271(2) 0.0219(2) 0.00208(16) 0.00765(18) -0.00246(16)
S2 0.0284(3) 0.0191(2) 0.0253(2) -0.00553(15) 0.00366(18) -0.00173(15)
P1 0.0169(2) 0.0167(2) 0.0180(2) 0.00109(14) 0.00017(17) -0.00114(14)
C1 0.0182(11) 0.0165(10) 0.0182(10) 0.000 0.0028(8) 0.000
C2 0.0160(11) 0.0198(11) 0.0212(11) 0.000 0.0033(9) 0.000
C3 0.0145(8) 0.0198(8) 0.0221(8) 0.0003(6) -0.0042(6) 0.0006(6)
C4 0.0213(9) 0.0221(8) 0.0265(9) 0.0030(7) -0.0027(7) -0.0009(6)
C5 0.0280(10) 0.0190(8) 0.0401(10) 0.0023(7) -0.0039(8) 0.0006(7)
C6 0.0269(10) 0.0236(9) 0.0432(11) -0.0075(8) -0.0041(8) 0.0052(7)
C7 0.0240(9) 0.0328(10) 0.0322(9) -0.0073(7) 0.0012(7) 0.0031(7)
C8 0.0197(9) 0.0243(8) 0.0260(8) -0.0003(7) -0.0006(7) -0.0002(6)
C9 0.0172(8) 0.0175(8) 0.0287(8) 0.0004(6) -0.0008(6) 0.0000(6)
C10 0.0225(9) 0.0228(8) 0.0335(9) 0.0029(7) 0.0031(7) -0.0007(7)
C11 0.0232(10) 0.0283(10) 0.0572(12) 0.0095(9) 0.0104(9) -0.0015(7)
C12 0.0198(10) 0.0282(10) 0.0683(14) 0.0032(10) -0.0040(9) -0.0038(7)
C13 0.0262(10) 0.0309(10) 0.0470(12) -0.0006(8) -0.0138(8) -0.0009(8)
C14 0.0255(10) 0.0241(9) 0.0301(9) 0.0014(7) -0.0062(7) -0.0005(7)
C15 0.0375(11) 0.0197(9) 0.0444(11) 0.0010(8) -0.0045(9) -0.0078(7)
C16 0.0361(12) 0.0356(11) 0.0479(12) 0.0002(9) -0.0044(9) -0.0112(8)
C17 0.0311(17) 0.0433(18) 0.069(2) -0.0046(15) 0.0074(15) -0.0114(13)
C18 0.0505(19) 0.0472(17) 0.062(2) 0.0016(15) 0.0072(15) -0.0195(13)
C17A 0.0311(17) 0.0433(18) 0.069(2) -0.0046(15) 0.0074(15) -0.0114(13)
C18A 0.0505(19) 0.0472(17) 0.062(2) 0.0016(15) 0.0072(15) -0.0195(13)

loop_
_atom_type_symbol
_atom_type_description
_atom_type_scat_dispersion_real
_atom_type_scat_dispersion_imag
_atom_type_scat_source
C C 0.0033 0.0016 'International Tables Vol C Tables 4.2.6.8 and 6.1.1.4'
H H 0.0000 0.0000 'International Tables Vol C Tables 4.2.6.8 and 6.1.1.4'
P P 0.1023 0.0942 'International Tables Vol C Tables 4.2.6.8 and 6.1.1.4'
S S 0.1246 0.1234 'International Tables Vol C Tables 4.2.6.8 and 6.1.1.4'

loop_
_geom_angle_atom_site_label_1
_geom_angle_atom_site_label_2
_geom_angle_atom_site_label_3
_geom_angle
_geom_angle_site_symmetry_1
_geom_angle_site_symmetry_3
C2 S2 C15 105.18(8) . .
C1 P1 C3 107.15(7) . .
C1 P1 C9 104.85(7) . .
C3 P1 C9 102.83(7) . .
C1 P1 S1 115.43(3) . .
C3 P1 S1 112.24(5) . .
C9 P1 S1 113.29(6) . .
C2 C1 P1 118.18(6) . 2
C2 C1 P1 118.18(6) . .
P1 C1 P1 123.64(12) 2 .
C1 C2 S2 119.79(6) . .
C1 C2 S2 119.79(6) . 2
S2 C2 S2 120.41(13) . 2
C4 C3 C8 119.16(15) . .
C4 C3 P1 119.82(12) . .
C8 C3 P1 120.96(12) . .
C5 C4 C3 120.33(16) . .
C5 C4 H4 119.8 . .
C3 C4 H4 119.8 . .
C6 C5 C4 120.06(17) . .
C6 C5 H5 120.0 . .
C4 C5 H5 120.0 . .
C5 C6 C7 119.99(16) . .
C5 C6 H6 120.0 . .
C7 C6 H6 120.0 . .
C8 C7 C6 120.28(17) . .
C8 C7 H7 119.9 . .
C6 C7 H7 119.9 . .
C7 C8 C3 120.18(16) . .
C7 C8 H8 119.9 . .
C3 C8 H8 119.9 . .
C14 C9 C10 119.53(15) . .
C14 C9 P1 118.38(13) . .
C10 C9 P1 122.05(12) . .
C11 C10 C9 120.04(17) . .
C11 C10 H10 120.0 . .
C9 C10 H10 120.0 . .
C12 C11 C10 120.02(18) . .
C12 C11 H11 120.0 . .
C10 C11 H11 120.0 . .
C13 C12 C11 120.06(17) . .
C13 C12 H12 120.0 . .
C11 C12 H12 120.0 . .
C12 C13 C14 120.50(18) . .
C12 C13 H13 119.8 . .
C14 C13 H13 119.8 . .
C9 C14 C13 119.84(17) . .
C9 C14 H14 120.1 . .
C13 C14 H14 120.1 . .
C16 C15 S2 109.55(14) . .
C16 C15 H15A 109.8 . .
S2 C15 H15A 109.8 . .
C16 C15 H15B 109.8 . .
S2 C15 H15B 109.8 . .
H15A C15 H15B 108.2 . .
C15 C16 C17A 115.9(4) . .
C15 C16 C17 110.3(2) . .
C17A C16 C17 33.1(3) . .
C15 C16 H16A 109.6 . .
C17A C16 H16A 129.0 . .
C17 C16 H16A 109.6 . .
C15 C16 H16B 109.6 . .
C17A C16 H16B 77.5 . .
C17 C16 H16B 109.6 . .
H16A C16 H16B 108.1 . .
C15 C16 H16C 108.3 . .
C17A C16 H16C 108.3 . .
C17 C16 H16C 80.5 . .
H16A C16 H16C 32.5 . .
H16B C16 H16C 133.7 . .
C15 C16 H16D 108.3 . .
C17A C16 H16D 108.3 . .
C17 C16 H16D 135.5 . .
H16A C16 H16D 76.6 . .
H16B C16 H16D 34.7 . .
H16C C16 H16D 107.4 . .
C18 C17 C16 113.5(3) . .
C18 C17 H17A 108.9 . .
C16 C17 H17A 108.9 . .
C18 C17 H17B 108.9 . .
C16 C17 H17B 108.9 . .
H17A C17 H17B 107.7 . .
C16 C17A C18A 103.2(7) . .
C16 C17A H17C 111.1 . .
C18A C17A H17C 111.1 . .
C16 C17A H17D 111.1 . .
C18A C17A H17D 111.1 . .
H17C C17A H17D 109.1 . .
C17A C18A H18D 109.5 . .
C17A C18A H18E 109.5 . .
H18D C18A H18E 109.5 . .
C17A C18A H18F 109.5 . .
H18D C18A H18F 109.5 . .
H18E C18A H18F 109.5 . .

loop_
_geom_bond_atom_site_label_1
_geom_bond_atom_site_label_2
_geom_bond_distance
_geom_bond_site_symmetry_2
S1 P1 1.9556(6) .
S2 C2 1.7381(11) .
S2 C15 1.8272(18) .
P1 C1 1.8178(10) .
P1 C3 1.8205(16) .
P1 C9 1.8307(16) .
C1 C2 1.378(3) .
C1 P1 1.8178(10) 2
C2 S2 1.7381(11) 2
C3 C4 1.392(2) .
C3 C8 1.398(2) .
C4 C5 1.391(2) .
C4 H4 0.9500 .
C5 C6 1.382(3) .
C5 H5 0.9500 .
C6 C7 1.387(3) .
C6 H6 0.9500 .
C7 C8 1.384(2) .
C7 H7 0.9500 .
C8 H8 0.9500 .
C9 C14 1.390(2) .
C9 C10 1.393(2) .
C10 C11 1.390(3) .
C10 H10 0.9500 .
C11 C12 1.384(3) .
C11 H11 0.9500 .
C12 C13 1.374(3) .
C12 H12 0.9500 .
C13 C14 1.390(3) .
C13 H13 0.9500 .
C14 H14 0.9500 .
C15 C16 1.510(3) .
C15 H15A 0.9900 .
C15 H15B 0.9900 .
C16 C17A 1.522(8) .
C16 C17 1.567(4) .
C16 H16A 0.9900 .
C16 H16B 0.9900 .
C16 H16C 0.9900 .
C16 H16D 0.9900 .
C17 C18 1.493(5) .
C17 H17A 0.9900 .
C17 H17B 0.9900 .
C18 H18A 0.9800 .
C18 H18B 0.9800 .
C18 H18C 0.9800 .
C17A C18A 1.543(13) .
C17A H17C 0.9900 .
C17A H17D 0.9900 .
C18A H18D 0.9800 .
C18A H18E 0.9800 .
C18A H18F 0.9800 .
